data_4315021
loop_
_publ_author_name
'Mrituanjay D. Pandey'
'Ashutosh Kumar Mishra'
'Vadapalli Chandrasekhar'
'Sandeep Verma'

_publ_contact_author_address
;Department of Chemistry,
Indian Institute of Technology Kanpur,
Kanpur 208016, India
;
_publ_contact_author_email sverma@iitk.ac.in
_publ_contact_author_fax '91-512-259 7436'
_publ_contact_author_name 'Verma, Sandeep'
_publ_contact_author_phone '91-512-259 7643'
_publ_section_title
;
 Silver-Guided Excimer Emission in an Adenine-Pyrene Conjugate:
 Fluorescence Lifetime and Crystal Studies
;
_journal_name_full 'Inorganic Chemistry'
_journal_page_first 2020
_journal_page_last 2022
_journal_paper_doi 10.1021/ic9022008
_journal_volume 49
_journal_year 2010
_chemical_formula_sum 'C54 H59 Cl10 Cu3 N15 O3'
_chemical_formula_weight 1511.28
_chemical_name_common 'Adenine-pyrene copper complex'
_chemical_name_systematic
; 
 ? 
;
_space_group_IT_number 33
_symmetry_cell_setting orthorhombic
_symmetry_space_group_name_Hall 'P 2c -2ab'
_symmetry_space_group_name_H-M 'P b n 21'
_atom_sites_solution_hydrogens geom
_atom_sites_solution_primary direct
_atom_sites_solution_secondary difmap
_audit_creation_method SHELXL-97
_cell_angle_alpha 90.00
_cell_angle_beta 90.00
_cell_angle_gamma 90.00
_cell_formula_units_Z 4
_cell_length_a 10.3007(15)
_cell_length_b 23.610(3)
_cell_length_c 26.996(4)
_cell_measurement_reflns_used 3352
_cell_measurement_temperature 153(2)
_cell_measurement_theta_max 21.53
_cell_measurement_theta_min 2.29
_cell_volume 6565.4(16)
_computing_structure_refinement 'SHELXL-97 (Sheldrick, 1997)'
_computing_structure_solution 'SHELXS-97 (Sheldrick, 1990)'
_diffrn_ambient_temperature 153(2)
_diffrn_measured_fraction_theta_full 0.999
_diffrn_measured_fraction_theta_max 0.999
_diffrn_measurement_device_type 'CCD area detector'
_diffrn_measurement_method 'omega scans'
_diffrn_radiation_monochromator graphite
_diffrn_radiation_source 'fine-focus sealed tube'
_diffrn_radiation_type MoK\a
_diffrn_radiation_wavelength 0.71073
_diffrn_reflns_av_R_equivalents 0.1115
_diffrn_reflns_av_sigmaI/netI 0.1302
_diffrn_reflns_limit_h_max 11
_diffrn_reflns_limit_h_min -12
_diffrn_reflns_limit_k_max 29
_diffrn_reflns_limit_k_min -15
_diffrn_reflns_limit_l_max 32
_diffrn_reflns_limit_l_min -33
_diffrn_reflns_number 36801
_diffrn_reflns_theta_full 26.50
_diffrn_reflns_theta_max 26.50
_diffrn_reflns_theta_min 2.12
_exptl_absorpt_coefficient_mu 1.424
_exptl_absorpt_correction_T_max 0.9585
_exptl_absorpt_correction_T_min 0.9195
_exptl_absorpt_correction_type empirical
_exptl_absorpt_process_details SADABS
_exptl_crystal_colour green
_exptl_crystal_density_diffrn 1.529
_exptl_crystal_density_method 'not measured'
_exptl_crystal_F_000 3076
_exptl_crystal_size_max 0.06
_exptl_crystal_size_mid 0.05
_exptl_crystal_size_min 0.03
_refine_diff_density_max 2.129
_refine_diff_density_min -0.721
_refine_diff_density_rms 0.166
_refine_ls_abs_structure_details 'Flack H D (1983), Acta Cryst. A39, 876-881'
_refine_ls_abs_structure_Flack 0.15(2)
_refine_ls_extinction_method none
_refine_ls_goodness_of_fit_ref 0.972
_refine_ls_hydrogen_treatment constr
_refine_ls_matrix_type full
_refine_ls_number_parameters 750
_refine_ls_number_reflns 13090
_refine_ls_number_restraints 13
_refine_ls_restrained_S_all 0.971
_refine_ls_R_factor_all 0.1267
_refine_ls_R_factor_gt 0.0777
_refine_ls_shift/su_max 0.004
_refine_ls_shift/su_mean 0.000
_refine_ls_structure_factor_coef Fsqd
_refine_ls_weighting_details 'calc w=1/[\s^2^(Fo^2^)+(0.1165P)^2^+0.0000P] where P=(Fo^2^+2Fc^2^)/3'
_refine_ls_weighting_scheme calc
_refine_ls_wR_factor_gt 0.1804
_refine_ls_wR_factor_ref 0.2116
_reflns_number_gt 8166
_reflns_number_total 13090
_reflns_threshold_expression >2sigma(I)
_cod_data_source_file ic9022008_si_002_4.cif
_cod_data_source_block SV_VC_3
_cod_depositor_comments
;
The following automatic conversions were performed:

'_symmetry_cell_setting' value 'Orthorhombic' changed to
'orthorhombic' according to the built-in table from CIF Core
dictionary named 'cif_core.dic' version 2.4.1 from 2010-06-29.

Automatic conversion script
Id: cif_fix_values 1646 2011-03-28 12:23:43Z adriana 
;
_cod_original_sg_symbol_Hall 'P 2c -2ab '
_cod_database_code 4315021

loop_
_symmetry_equiv_pos_as_xyz
'x, y, z'
'-x, -y, z+1/2'
'-x+1/2, y+1/2, z'
'x+1/2, -y+1/2, z+1/2'

loop_
_atom_site_label
_atom_site_type_symbol
_atom_site_fract_x
_atom_site_fract_y
_atom_site_fract_z
_atom_site_U_iso_or_equiv
_atom_site_adp_type
_atom_site_occupancy
_atom_site_symmetry_multiplicity
_atom_site_calc_flag
_atom_site_refinement_flags
_atom_site_disorder_assembly
_atom_site_disorder_group
C2A C 0.2268(9) 0.8320(4) 0.1545(3) 0.025(2) Uani 1 1 d . . .
H2A H 0.2688 0.8278 0.1848 0.030 Uiso 1 1 calc R . .
C4A C 0.1453(10) 0.8838(4) 0.0942(3) 0.020(2) Uani 1 1 d . . .
C5A C 0.1067(10) 0.8386(4) 0.0676(3) 0.022(2) Uani 1 1 d . . .
C6A C 0.1342(9) 0.7829(4) 0.0857(3) 0.023(2) Uani 1 1 d . . .
C8A C 0.0515(10) 0.9108(4) 0.0269(4) 0.027(2) Uani 1 1 d . . .
H8A H 0.0197 0.9347 0.0024 0.033 Uiso 1 1 calc R . .
C10A C 0.1382(10) 0.9906(4) 0.0814(4) 0.025(2) Uani 1 1 d . . .
H10C H 0.0948 1.0146 0.0574 0.029 Uiso 1 1 calc R . .
H10D H 0.1017 0.9988 0.1137 0.029 Uiso 1 1 calc R . .
C11A C 0.2795(10) 1.0048(4) 0.0819(3) 0.022(2) Uani 1 1 d . . .
H11D H 0.2909 1.0447 0.0743 0.026 Uiso 1 1 calc R . .
H11C H 0.3239 0.9830 0.0566 0.026 Uiso 1 1 calc R . .
C12A C 0.4814(10) 1.0033(5) 0.1341(3) 0.026(2) Uani 1 1 d . . .
H12D H 0.5262 0.9766 0.1128 0.032 Uiso 1 1 calc R . .
H12C H 0.4984 1.0411 0.1217 0.032 Uiso 1 1 calc R . .
C13A C 0.5336(9) 0.9984(5) 0.1856(3) 0.025(2) Uani 1 1 d . . .
C14A C 0.5566(9) 1.0461(4) 0.2125(4) 0.027(2) Uani 1 1 d . . .
H14A H 0.5367 1.0812 0.1989 0.032 Uiso 1 1 calc R . .
C15A C 0.6096(11) 1.0432(4) 0.2603(3) 0.029(2) Uani 1 1 d . . .
H15A H 0.6237 1.0766 0.2777 0.034 Uiso 1 1 calc R . .
C16A C 0.6420(10) 0.9917(5) 0.2823(3) 0.028(2) Uani 1 1 d . . .
C17A C 0.6112(9) 0.9396(4) 0.2555(3) 0.023(2) Uani 1 1 d . . .
C18A C 0.5599(9) 0.9422(4) 0.2062(3) 0.022(2) Uani 1 1 d . . .
C19A C 0.5369(9) 0.8910(4) 0.1805(3) 0.020(2) Uani 1 1 d . . .
H19A H 0.5016 0.8921 0.1488 0.024 Uiso 1 1 calc R . .
C20A C 0.5647(9) 0.8419(4) 0.2008(3) 0.024(2) Uani 1 1 d . . .
H20A H 0.5492 0.8091 0.1826 0.029 Uiso 1 1 calc R . .
C21A C 0.6177(10) 0.8366(5) 0.2497(4) 0.028(2) Uani 1 1 d . . .
C22A C 0.6435(10) 0.8871(4) 0.2771(4) 0.025(2) Uani 1 1 d . . .
C23A C 0.6467(10) 0.7845(5) 0.2718(4) 0.034(3) Uani 1 1 d . . .
H23A H 0.6270 0.7510 0.2552 0.040 Uiso 1 1 calc R . .
C24A C 0.7052(11) 0.7821(5) 0.3188(4) 0.038(3) Uani 1 1 d . . .
H24A H 0.7278 0.7473 0.3323 0.045 Uiso 1 1 calc R . .
C25A C 0.7291(11) 0.8309(5) 0.3451(4) 0.033(3) Uani 1 1 d . . .
H25A H 0.7639 0.8288 0.3768 0.039 Uiso 1 1 calc R . .
C26A C 0.7013(10) 0.8841(5) 0.3242(3) 0.029(3) Uani 1 1 d . . .
C27A C 0.7305(10) 0.9354(5) 0.3493(3) 0.029(2) Uani 1 1 d . . .
H27A H 0.7711 0.9338 0.3800 0.035 Uiso 1 1 calc R . .
C28A C 0.7008(10) 0.9863(5) 0.3297(3) 0.030(3) Uani 1 1 d . . .
H28A H 0.7193 1.0189 0.3478 0.037 Uiso 1 1 calc R . .
C2B C 0.7823(10) 0.5612(4) 0.7831(4) 0.026(2) Uani 1 1 d . . .
H2B H 0.7431 0.5573 0.7522 0.031 Uiso 1 1 calc R . .
C4B C 0.8663(9) 0.6130(4) 0.8434(3) 0.018(2) Uani 1 1 d . . .
C5B C 0.9056(8) 0.5668(4) 0.8707(3) 0.019(2) Uani 1 1 d . . .
C6B C 0.8709(9) 0.5129(4) 0.8541(3) 0.020(2) Uani 1 1 d . . .
C8B C 0.9653(9) 0.6411(4) 0.9099(3) 0.022(2) Uani 1 1 d . . .
H8B H 1.0010 0.6648 0.9338 0.026 Uiso 1 1 calc R . .
C10B C 0.8828(9) 0.7190(4) 0.8551(3) 0.023(2) Uani 1 1 d . . .
H10F H 0.9166 0.7247 0.8220 0.027 Uiso 1 1 calc R . .
H10E H 0.9312 0.7434 0.8773 0.027 Uiso 1 1 calc R . .
C11B C 0.7455(9) 0.7365(4) 0.8559(3) 0.023(2) Uani 1 1 d . . .
H11E H 0.7404 0.7769 0.8621 0.027 Uiso 1 1 calc R . .
H11F H 0.7011 0.7171 0.8826 0.027 Uiso 1 1 calc R . .
C12B C 0.5356(9) 0.7338(5) 0.8063(3) 0.025(2) Uani 1 1 d . . .
H12E H 0.5184 0.7717 0.8185 0.030 Uiso 1 1 calc R . .
H12F H 0.4923 0.7070 0.8279 0.030 Uiso 1 1 calc R . .
C13B C 0.4831(9) 0.7279(4) 0.7539(3) 0.024(2) Uani 1 1 d . . .
C14B C 0.4553(9) 0.7782(5) 0.7284(3) 0.027(2) Uani 1 1 d . . .
H14B H 0.4731 0.8131 0.7428 0.033 Uiso 1 1 calc R . .
C15B C 0.3994(11) 0.7752(6) 0.6801(4) 0.041(3) Uani 1 1 d . . .
H15B H 0.3819 0.8085 0.6630 0.049 Uiso 1 1 calc R . .
C16B C 0.3716(9) 0.7251(4) 0.6589(3) 0.023(2) Uani 1 1 d . . .
C17B C 0.4010(9) 0.6739(4) 0.6848(4) 0.026(2) Uani 1 1 d . . .
C18B C 0.4571(9) 0.6758(4) 0.7328(3) 0.021(2) Uani 1 1 d . . .
C19B C 0.4796(10) 0.6233(4) 0.7576(3) 0.026(2) Uani 1 1 d . . .
H19B H 0.5160 0.6238 0.7891 0.032 Uiso 1 1 calc R . .
C20B C 0.4489(9) 0.5716(5) 0.7362(4) 0.028(2) Uani 1 1 d . . .
H20B H 0.4627 0.5383 0.7539 0.033 Uiso 1 1 calc R . .
C21B C 0.3955(9) 0.5691(5) 0.6866(4) 0.025(2) Uani 1 1 d . . .
C22B C 0.3705(9) 0.6207(4) 0.6624(3) 0.025(2) Uani 1 1 d . . .
C23B C 0.3646(10) 0.5185(5) 0.6652(4) 0.030(2) Uani 1 1 d . . .
H23B H 0.3794 0.4850 0.6824 0.036 Uiso 1 1 calc R . .
C24B C 0.3108(10) 0.5169(5) 0.6178(4) 0.035(3) Uani 1 1 d . . .
H24B H 0.2934 0.4821 0.6030 0.042 Uiso 1 1 calc R . .
C25B C 0.2825(10) 0.5675(5) 0.5921(4) 0.032(3) Uani 1 1 d . . .
H25B H 0.2450 0.5661 0.5608 0.039 Uiso 1 1 calc R . .
C26B C 0.3107(10) 0.6187(5) 0.6135(4) 0.034(3) Uani 1 1 d . . .
C27B C 0.2804(10) 0.6707(6) 0.5900(4) 0.039(3) Uani 1 1 d . . .
H27B H 0.2376 0.6701 0.5597 0.047 Uiso 1 1 calc R . .
C28B C 0.3118(10) 0.7210(5) 0.6103(4) 0.030(3) Uani 1 1 d . . .
H28B H 0.2947 0.7540 0.5926 0.036 Uiso 1 1 calc R . .
C1D C 0.0740(10) 0.9091(6) 0.4136(4) 0.040(3) Uani 1 1 d . . .
C2D C 0.0617(14) 0.9529(6) 0.4528(6) 0.068(4) Uani 1 1 d . . .
H3D H 0.1070 0.9407 0.4820 0.102 Uiso 1 1 calc R . .
H1D H -0.0284 0.9585 0.4605 0.102 Uiso 1 1 calc R . .
H2D H 0.0984 0.9879 0.4412 0.102 Uiso 1 1 calc R . .
C1E C 0.4083(15) 0.8443(7) 0.8950(6) 0.066(4) Uani 1 1 d . . .
C2E C 0.4491(15) 0.8378(8) 0.9487(6) 0.087(5) Uani 1 1 d . . .
H2E H 0.5390 0.8478 0.9521 0.131 Uiso 1 1 calc R . .
H1E H 0.4367 0.7993 0.9590 0.131 Uiso 1 1 calc R . .
H3E H 0.3973 0.8623 0.9691 0.131 Uiso 1 1 calc R . .
C1F C 0.5055(14) 0.4361(7) 0.8430(5) 0.059(4) Uani 1 1 d . . .
C2F C 0.4489(17) 0.3798(7) 0.8425(8) 0.090(6) Uani 1 1 d . . .
H1F H 0.4541 0.3636 0.8751 0.135 Uiso 1 1 calc R . .
H2F H 0.4955 0.3563 0.8196 0.135 Uiso 1 1 calc R . .
H3F H 0.3596 0.3822 0.8326 0.135 Uiso 1 1 calc R . .
Cl1A Cl -0.1859(3) 0.87903(13) -0.05147(10) 0.0428(7) Uani 1 1 d . . .
Cl2A Cl -0.1927(3) 0.73781(12) -0.02134(10) 0.0397(7) Uani 1 1 d . . .
Cl3A Cl 0.1220(2) 0.76689(10) -0.05369(8) 0.0287(5) Uani 1 1 d . . .
Cl1B Cl 1.2012(3) 0.61486(11) 0.98828(10) 0.0418(7) Uani 1 1 d . . .
Cl2B Cl 0.9194(3) 0.49075(13) 0.99299(10) 0.0393(7) Uani 1 1 d . . .
Cl3B Cl 1.2335(3) 0.47461(12) 0.95787(9) 0.0401(7) Uani 1 1 d . . .
Cl1C Cl 0.7989(3) 0.36930(10) 0.79664(9) 0.0291(6) Uani 1 1 d . . .
Cl2C Cl 0.6498(2) 0.27721(9) 0.72050(9) 0.0258(5) Uani 1 1 d . . .
Cl3C Cl 0.6570(2) 0.45524(9) 0.71456(9) 0.0246(5) Uani 1 1 d . . .
Cl4C Cl 0.8041(3) 0.36231(11) 0.64047(10) 0.0352(7) Uani 1 1 d . . .
Cu1A Cu -0.05601(11) 0.81108(5) -0.02570(4) 0.0264(3) Uani 1 1 d . . .
Cu1B Cu 1.08284(12) 0.54223(5) 0.96097(4) 0.0291(3) Uani 1 1 d . . .
Cu2C Cu 0.72862(11) 0.36594(5) 0.71822(5) 0.0250(3) Uani 1 1 d . . .
N1A N 0.1915(8) 0.7842(4) 0.1309(3) 0.0251(19) Uani 1 1 d . . .
H1A H 0.2063 0.7525 0.1454 0.030 Uiso 1 1 calc R . .
N2A N 0.3383(8) 0.9920(4) 0.1320(3) 0.0245(19) Uani 1 1 d . . .
H2A2 H 0.2982 1.0131 0.1551 0.029 Uiso 1 1 calc R . .
H2A1 H 0.3239 0.9553 0.1394 0.029 Uiso 1 1 calc R . .
N3A N 0.2075(8) 0.8833(3) 0.1389(3) 0.0214(18) Uani 1 1 d . . .
N6A N 0.1112(9) 0.7349(3) 0.0621(3) 0.032(2) Uani 1 1 d . . .
H6A2 H 0.1327 0.7031 0.0754 0.038 Uiso 1 1 calc R . .
H6A1 H 0.0747 0.7354 0.0334 0.038 Uiso 1 1 calc R . .
N7A N 0.0435(8) 0.8554(3) 0.0248(3) 0.0209(18) Uani 1 1 d . . .
N9A N 0.1116(7) 0.9295(3) 0.0688(3) 0.0187(17) Uiso 1 1 d . . .
N1B N 0.8114(8) 0.5139(3) 0.8074(3) 0.0220(18) Uani 1 1 d . . .
H1B H 0.7926 0.4821 0.7937 0.026 Uiso 1 1 calc R . .
N2B N 0.6778(8) 0.7230(3) 0.8068(3) 0.0206(18) Uani 1 1 d . . .
H2B1 H 0.7149 0.7437 0.7827 0.025 Uiso 1 1 calc R . .
H2B2 H 0.6914 0.6862 0.7995 0.025 Uiso 1 1 calc R . .
N3B N 0.8038(8) 0.6122(3) 0.7985(3) 0.0221(18) Uani 1 1 d . . .
N6B N 0.8869(9) 0.4641(4) 0.8764(3) 0.038(2) Uani 1 1 d . . .
H6B1 H 0.9230 0.4627 0.9051 0.045 Uiso 1 1 calc R . .
H6B2 H 0.8612 0.4334 0.8624 0.045 Uiso 1 1 calc R . .
N7B N 0.9682(8) 0.5866(4) 0.9128(3) 0.0260(19) Uani 1 1 d . . .
N9B N 0.9062(7) 0.6602(3) 0.8694(3) 0.0201(18) Uani 1 1 d U . .
N1D N 0.0863(9) 0.8757(4) 0.3838(4) 0.040(2) Uani 1 1 d . . .
N1E N 0.3800(15) 0.8506(5) 0.8543(6) 0.078(4) Uani 1 1 d . . .
N1F N 0.5456(12) 0.4820(6) 0.8445(5) 0.071(4) Uani 1 1 d . . .
O1 O 0.196(2) 0.3871(8) 0.5461(8) 0.174(8) Uiso 1 1 d . . .
O2 O 0.4328(10) 0.8870(5) 0.0630(4) 0.071(3) Uiso 1 1 d . . .
O3 O 0.4535(18) 0.7631(8) 0.0629(7) 0.153(6) Uiso 1 1 d . . .

loop_
_atom_site_aniso_label
_atom_site_aniso_U_11
_atom_site_aniso_U_22
_atom_site_aniso_U_33
_atom_site_aniso_U_23
_atom_site_aniso_U_13
_atom_site_aniso_U_12
C2A 0.015(5) 0.040(7) 0.018(5) -0.001(4) -0.003(4) -0.001(4)
C4A 0.028(6) 0.018(5) 0.015(5) -0.002(4) -0.003(4) 0.000(4)
C5A 0.028(6) 0.028(6) 0.009(5) 0.008(4) 0.001(4) 0.002(4)
C6A 0.025(5) 0.030(6) 0.015(5) -0.003(4) 0.006(4) 0.006(4)
C8A 0.032(6) 0.026(6) 0.023(5) 0.003(4) -0.009(4) -0.009(4)
C10A 0.036(6) 0.019(5) 0.018(5) 0.005(4) -0.013(4) 0.001(4)
C11A 0.025(5) 0.028(6) 0.013(5) 0.011(4) -0.010(4) -0.006(4)
C12A 0.032(6) 0.032(6) 0.016(5) 0.008(4) 0.006(4) -0.007(4)
C13A 0.019(5) 0.044(7) 0.013(5) -0.004(4) 0.006(4) -0.001(5)
C14A 0.023(5) 0.028(6) 0.031(6) -0.002(5) -0.009(4) -0.006(4)
C15A 0.047(7) 0.030(6) 0.009(5) -0.007(4) 0.004(4) -0.004(5)
C16A 0.026(6) 0.045(7) 0.014(5) -0.004(5) 0.004(4) -0.008(5)
C17A 0.016(5) 0.038(6) 0.015(5) 0.002(4) 0.001(4) -0.005(4)
C18A 0.022(5) 0.034(6) 0.011(5) 0.003(4) 0.004(3) -0.011(4)
C19A 0.022(5) 0.033(6) 0.006(4) 0.002(4) 0.003(3) -0.009(4)
C20A 0.018(5) 0.036(6) 0.019(5) -0.014(5) -0.003(4) -0.003(4)
C21A 0.018(6) 0.046(7) 0.020(5) 0.004(5) -0.002(4) 0.008(5)
C22A 0.023(5) 0.030(6) 0.022(5) 0.002(4) -0.001(4) -0.005(4)
C23A 0.029(6) 0.029(6) 0.043(7) -0.001(5) 0.001(5) 0.001(5)
C24A 0.041(7) 0.049(8) 0.023(6) 0.026(5) 0.012(5) 0.010(5)
C25A 0.037(7) 0.043(7) 0.017(6) -0.002(5) 0.008(4) 0.006(5)
C26A 0.035(6) 0.044(7) 0.008(5) 0.007(4) 0.008(4) 0.006(5)
C27A 0.039(7) 0.041(7) 0.007(5) -0.003(4) 0.003(4) -0.001(5)
C28A 0.029(6) 0.053(8) 0.010(5) -0.012(5) -0.001(4) -0.010(5)
C2B 0.031(6) 0.026(6) 0.019(5) -0.011(4) 0.002(4) 0.001(4)
C4B 0.027(5) 0.018(5) 0.009(4) -0.007(4) -0.001(4) 0.000(4)
C5B 0.012(5) 0.031(6) 0.013(5) 0.005(4) -0.004(3) 0.005(4)
C6B 0.024(5) 0.027(6) 0.007(4) -0.007(4) 0.001(4) 0.005(4)
C8B 0.030(6) 0.025(6) 0.011(4) 0.003(4) -0.005(4) 0.004(4)
C10B 0.030(6) 0.025(6) 0.012(5) -0.001(4) -0.004(4) -0.008(4)
C11B 0.032(6) 0.028(6) 0.007(4) -0.007(4) 0.000(4) 0.007(4)
C12B 0.028(6) 0.037(6) 0.009(4) 0.009(4) -0.002(4) 0.003(4)
C13B 0.021(5) 0.037(6) 0.013(5) 0.003(4) -0.002(4) -0.004(4)
C14B 0.024(5) 0.046(7) 0.012(5) 0.000(4) -0.003(4) -0.010(5)
C15B 0.037(7) 0.063(9) 0.022(6) 0.009(6) -0.001(5) 0.004(6)
C16B 0.020(5) 0.038(6) 0.012(5) 0.005(4) -0.002(4) -0.002(4)
C17B 0.018(5) 0.036(6) 0.024(5) 0.003(5) 0.009(4) -0.002(4)
C18B 0.025(5) 0.029(6) 0.010(4) -0.004(4) 0.002(4) 0.005(4)
C19B 0.026(6) 0.040(7) 0.014(5) -0.006(4) -0.006(4) -0.012(5)
C20B 0.024(5) 0.037(6) 0.023(5) -0.002(5) 0.008(4) 0.015(5)
C21B 0.020(5) 0.035(6) 0.020(5) -0.004(5) 0.003(4) 0.003(4)
C22B 0.021(5) 0.043(7) 0.012(5) -0.010(4) -0.002(4) -0.008(4)
C23B 0.032(6) 0.034(6) 0.023(5) -0.007(5) 0.009(4) 0.007(5)
C24B 0.022(6) 0.052(8) 0.031(6) -0.014(6) 0.005(4) -0.002(5)
C25B 0.029(6) 0.060(8) 0.009(5) -0.009(5) -0.003(4) -0.006(5)
C26B 0.021(6) 0.057(8) 0.023(6) -0.001(5) -0.009(4) -0.001(5)
C27B 0.026(6) 0.072(9) 0.019(6) -0.004(6) -0.009(4) 0.005(6)
C28B 0.019(5) 0.048(7) 0.023(5) 0.006(5) 0.000(4) 0.003(5)
C1D 0.027(6) 0.062(9) 0.031(6) 0.009(6) 0.004(5) 0.005(5)
C2D 0.083(11) 0.061(9) 0.061(10) -0.016(7) 0.024(8) 0.010(7)
C1E 0.065(10) 0.074(11) 0.058(10) -0.012(8) 0.026(8) -0.013(8)
C2E 0.060(11) 0.124(15) 0.079(12) 0.002(11) 0.020(9) -0.010(9)
C1F 0.047(9) 0.066(10) 0.065(10) 0.042(8) 0.013(7) 0.004(7)
C2F 0.074(12) 0.073(12) 0.124(16) 0.050(11) 0.012(10) -0.017(9)
Cl1A 0.0425(16) 0.0536(19) 0.0323(16) 0.0038(13) -0.0121(12) 0.0156(13)
Cl2A 0.0418(16) 0.0507(17) 0.0268(14) -0.0110(13) 0.0020(12) -0.0184(12)
Cl3A 0.0310(13) 0.0347(14) 0.0205(12) -0.0049(10) 0.0015(9) 0.0011(10)
Cl1B 0.0568(18) 0.0338(15) 0.0346(17) 0.0050(12) -0.0235(13) -0.0116(12)
Cl2B 0.0440(17) 0.0522(18) 0.0218(12) 0.0083(12) -0.0006(11) -0.0113(13)
Cl3B 0.0489(16) 0.0537(17) 0.0178(12) 0.0045(12) -0.0033(11) 0.0174(13)
Cl1C 0.0475(17) 0.0223(14) 0.0174(13) -0.0014(9) -0.0050(11) -0.0006(11)
Cl2C 0.0375(13) 0.0202(12) 0.0197(11) -0.0022(11) -0.0014(11) -0.0015(10)
Cl3C 0.0345(13) 0.0220(12) 0.0174(11) -0.0014(11) 0.0004(10) 0.0020(10)
Cl4C 0.063(2) 0.0236(14) 0.0186(13) -0.0032(10) 0.0111(12) 0.0003(12)
Cu1A 0.0304(6) 0.0312(7) 0.0175(6) -0.0029(5) -0.0057(5) -0.0008(5)
Cu1B 0.0360(7) 0.0303(7) 0.0209(6) 0.0029(5) -0.0065(5) -0.0012(5)
Cu2C 0.0386(7) 0.0232(5) 0.0134(5) -0.0018(5) 0.0017(6) -0.0002(6)
N1A 0.032(5) 0.024(5) 0.019(4) 0.006(4) 0.000(3) -0.005(4)
N2A 0.028(5) 0.029(5) 0.016(4) -0.003(4) -0.002(3) 0.001(4)
N3A 0.032(5) 0.020(4) 0.012(4) 0.001(3) 0.000(3) 0.011(3)
N6A 0.060(6) 0.020(5) 0.016(4) 0.001(4) -0.011(4) -0.004(4)
N7A 0.032(5) 0.019(5) 0.013(4) -0.001(3) -0.004(3) 0.008(3)
N1B 0.027(5) 0.016(4) 0.023(4) -0.003(4) -0.001(3) -0.005(3)
N2B 0.031(5) 0.024(5) 0.006(4) -0.004(3) -0.003(3) 0.002(4)
N3B 0.022(4) 0.028(5) 0.016(4) -0.006(3) 0.001(3) 0.002(3)
N6B 0.052(6) 0.030(5) 0.031(5) 0.001(4) -0.009(4) 0.000(4)
N7B 0.033(5) 0.033(5) 0.012(4) -0.001(4) -0.002(3) 0.003(4)
N9B 0.020(4) 0.025(4) 0.016(4) -0.002(3) -0.004(3) -0.005(3)
N1D 0.028(5) 0.052(7) 0.040(6) -0.013(5) -0.004(4) 0.014(4)
N1E 0.098(11) 0.062(9) 0.073(10) 0.001(7) 0.029(8) -0.002(7)
N1F 0.058(8) 0.096(11) 0.059(8) 0.029(8) 0.023(6) 0.029(8)

loop_
_atom_type_symbol
_atom_type_description
_atom_type_scat_dispersion_real
_atom_type_scat_dispersion_imag
_atom_type_scat_source
C C 0.0033 0.0016 'International Tables Vol C Tables 4.2.6.8 and 6.1.1.4'
H H 0.0000 0.0000 'International Tables Vol C Tables 4.2.6.8 and 6.1.1.4'
N N 0.0061 0.0033 'International Tables Vol C Tables 4.2.6.8 and 6.1.1.4'
Cl Cl 0.1484 0.1585 'International Tables Vol C Tables 4.2.6.8 and 6.1.1.4'
Cu Cu 0.3201 1.2651 'International Tables Vol C Tables 4.2.6.8 and 6.1.1.4'
O O 0.0106 0.0060 'International Tables Vol C Tables 4.2.6.8 and 6.1.1.4'

loop_
_geom_angle_atom_site_label_1
_geom_angle_atom_site_label_2
_geom_angle_atom_site_label_3
_geom_angle
_geom_angle_site_symmetry_1
_geom_angle_site_symmetry_3
_geom_angle_publ_flag
N3A C2A N1A 126.0(9) . . ?
N9A C4A C5A 106.8(8) . . ?
N9A C4A N3A 126.1(8) . . ?
C5A C4A N3A 127.1(9) . . ?
C4A C5A N7A 111.0(9) . . ?
C4A C5A C6A 119.1(9) . . ?
N7A C5A C6A 129.9(9) . . ?
N6A C6A N1A 122.1(9) . . ?
N6A C6A C5A 126.0(9) . . ?
N1A C6A C5A 111.9(9) . . ?
N7A C8A N9A 112.8(9) . . ?
C11A C10A N9A 113.2(8) . . ?
C10A C11A N2A 110.7(8) . . ?
C13A C12A N2A 112.0(7) . . ?
C14A C13A C18A 121.1(9) . . ?
C14A C13A C12A 119.5(9) . . ?
C18A C13A C12A 119.4(9) . . ?
C13A C14A C15A 121.1(10) . . ?
C16A C15A C14A 121.9(9) . . ?
C15A C16A C28A 124.4(10) . . ?
C15A C16A C17A 118.1(9) . . ?
C28A C16A C17A 117.5(10) . . ?
C22A C17A C18A 120.6(9) . . ?
C22A C17A C16A 118.9(9) . . ?
C18A C17A C16A 120.2(9) . . ?
C19A C18A C17A 118.7(9) . . ?
C19A C18A C13A 123.9(8) . . ?
C17A C18A C13A 117.4(9) . . ?
C20A C19A C18A 120.9(9) . . ?
C19A C20A C21A 122.9(10) . . ?
C23A C21A C22A 118.2(9) . . ?
C23A C21A C20A 123.4(10) . . ?
C22A C21A C20A 118.4(9) . . ?
C26A C22A C17A 121.3(9) . . ?
C26A C22A C21A 120.4(9) . . ?
C17A C22A C21A 118.3(9) . . ?
C21A C23A C24A 120.7(10) . . ?
C25A C24A C23A 120.6(10) . . ?
C24A C25A C26A 120.3(10) . . ?
C22A C26A C25A 119.6(10) . . ?
C22A C26A C27A 118.6(9) . . ?
C25A C26A C27A 121.8(10) . . ?
C28A C27A C26A 121.7(10) . . ?
C27A C28A C16A 122.0(10) . . ?
N3B C2B N1B 125.8(9) . . ?
N3B C4B N9B 126.9(8) . . ?
N3B C4B C5B 126.9(8) . . ?
N9B C4B C5B 106.2(8) . . ?
C4B C5B N7B 107.9(8) . . ?
C4B C5B C6B 118.3(8) . . ?
N7B C5B C6B 133.6(9) . . ?
N6B C6B C5B 128.4(9) . . ?
N6B C6B N1B 118.9(9) . . ?
C5B C6B N1B 112.7(8) . . ?
N7B C8B N9B 113.5(9) . . ?
N9B C10B C11B 115.0(8) . . ?
C10B C11B N2B 111.5(7) . . ?
N2B C12B C13B 110.0(7) . . ?
C18B C13B C14B 120.7(8) . . ?
C18B C13B C12B 122.4(9) . . ?
C14B C13B C12B 116.8(9) . . ?
C13B C14B C15B 119.3(10) . . ?
C16B C15B C14B 121.2(11) . . ?
C15B C16B C17B 119.4(9) . . ?
C15B C16B C28B 122.3(10) . . ?
C17B C16B C28B 118.3(9) . . ?
C18B C17B C16B 120.3(9) . . ?
C18B C17B C22B 120.3(9) . . ?
C16B C17B C22B 119.4(9) . . ?
C13B C18B C17B 119.0(9) . . ?
C13B C18B C19B 123.2(8) . . ?
C17B C18B C19B 117.7(9) . . ?
C20B C19B C18B 122.2(9) . . ?
C19B C20B C21B 120.5(10) . . ?
C23B C21B C22B 121.3(10) . . ?
C23B C21B C20B 121.1(10) . . ?
C22B C21B C20B 117.5(10) . . ?
C21B C22B C17B 121.7(9) . . ?
C21B C22B C26B 118.0(9) . . ?
C17B C22B C26B 120.3(10) . . ?
C21B C23B C24B 120.4(11) . . ?
C23B C24B C25B 120.6(10) . . ?
C26B C25B C24B 119.6(10) . . ?
C25B C26B C27B 121.8(10) . . ?
C25B C26B C22B 120.1(10) . . ?
C27B C26B C22B 118.1(10) . . ?
C28B C27B C26B 121.9(10) . . ?
C27B C28B C16B 121.9(10) . . ?
N1D C1D C2D 178.5(13) . . ?
N1E C1E C2E 177.9(18) . . ?
N1F C1F C2F 176.8(17) . . ?
N7A Cu1A Cl1A 98.4(2) . . ?
N7A Cu1A Cl2A 133.8(2) . . ?
Cl1A Cu1A Cl2A 101.42(12) . . ?
N7A Cu1A Cl3A 93.1(2) . . ?
Cl1A Cu1A Cl3A 136.88(12) . . ?
Cl2A Cu1A Cl3A 99.96(11) . . ?
N7B Cu1B Cl3B 138.2(2) . . ?
N7B Cu1B Cl1B 97.6(2) . . ?
Cl3B Cu1B Cl1B 100.51(12) . . ?
N7B Cu1B Cl2B 95.1(2) . . ?
Cl3B Cu1B Cl2B 98.56(12) . . ?
Cl1B Cu1B Cl2B 134.27(12) . . ?
Cl3C Cu2C Cl1C 96.62(10) . . ?
Cl3C Cu2C Cl4C 96.27(10) . . ?
Cl1C Cu2C Cl4C 140.83(11) . . ?
Cl3C Cu2C Cl2C 139.55(10) . . ?
Cl1C Cu2C Cl2C 97.11(10) . . ?
Cl4C Cu2C Cl2C 96.62(10) . . ?
C2A N1A C6A 124.3(9) . . ?
C12A N2A C11A 113.1(7) . . ?
C2A N3A C4A 111.5(8) . . ?
C8A N7A C5A 102.7(8) . . ?
C8A N7A Cu1A 125.7(6) . . ?
C5A N7A Cu1A 131.3(7) . . ?
C4A N9A C8A 106.6(8) . . ?
C4A N9A C10A 127.9(7) . . ?
C8A N9A C10A 125.5(8) . . ?
C2B N1B C6B 123.8(8) . . ?
C12B N2B C11B 114.8(7) . . ?
C2B N3B C4B 112.2(8) . . ?
C8B N7B C5B 106.0(8) . . ?
C8B N7B Cu1B 124.2(6) . . ?
C5B N7B Cu1B 128.1(7) . . ?
C8B N9B C4B 106.4(8) . . ?
C8B N9B C10B 127.9(8) . . ?
C4B N9B C10B 125.7(8) . . ?

loop_
_geom_bond_atom_site_label_1
_geom_bond_atom_site_label_2
_geom_bond_distance
_geom_bond_site_symmetry_2
_geom_bond_publ_flag
C2A N3A 1.298(12) . ?
C2A N1A 1.345(12) . ?
C4A N9A 1.325(12) . ?
C4A C5A 1.348(13) . ?
C4A N3A 1.366(12) . ?
C5A N7A 1.384(11) . ?
C5A C6A 1.432(13) . ?
C6A N6A 1.323(12) . ?
C6A N1A 1.356(12) . ?
C8A N7A 1.311(12) . ?
C8A N9A 1.363(12) . ?
C10A C11A 1.494(13) . ?
C10A N9A 1.508(12) . ?
C11A N2A 1.513(11) . ?
C12A C13A 1.496(13) . ?
C12A N2A 1.499(13) . ?
C13A C14A 1.360(14) . ?
C13A C18A 1.463(14) . ?
C14A C15A 1.403(14) . ?
C15A C16A 1.392(15) . ?
C16A C28A 1.422(14) . ?
C16A C17A 1.462(14) . ?
C17A C22A 1.410(14) . ?
C17A C18A 1.432(12) . ?
C18A C19A 1.414(13) . ?
C19A C20A 1.314(14) . ?
C20A C21A 1.433(13) . ?
C21A C23A 1.400(15) . ?
C21A C22A 1.431(15) . ?
C22A C26A 1.405(14) . ?
C23A C24A 1.407(16) . ?
C24A C25A 1.375(17) . ?
C25A C26A 1.406(15) . ?
C26A C27A 1.418(15) . ?
C27A C28A 1.349(15) . ?
C2B N3B 1.293(12) . ?
C2B N1B 1.331(12) . ?
C4B N3B 1.372(12) . ?
C4B N9B 1.379(11) . ?
C4B C5B 1.379(13) . ?
C5B N7B 1.386(12) . ?
C5B C6B 1.395(14) . ?
C6B N6B 1.311(12) . ?
C6B N1B 1.402(11) . ?
C8B N7B 1.290(12) . ?
C8B N9B 1.330(12) . ?
C10B N9B 1.461(12) . ?
C10B C11B 1.473(13) . ?
C11B N2B 1.532(11) . ?
C12B N2B 1.486(12) . ?
C12B C13B 1.521(12) . ?
C13B C18B 1.380(14) . ?
C13B C14B 1.403(14) . ?
C14B C15B 1.425(14) . ?
C15B C16B 1.345(15) . ?
C16B C17B 1.429(14) . ?
C16B C28B 1.454(13) . ?
C17B C18B 1.419(13) . ?
C17B C22B 1.429(14) . ?
C18B C19B 1.428(14) . ?
C19B C20B 1.386(14) . ?
C20B C21B 1.450(14) . ?
C21B C23B 1.362(14) . ?
C21B C22B 1.407(15) . ?
C22B C26B 1.456(14) . ?
C23B C24B 1.397(15) . ?
C24B C25B 1.413(16) . ?
C25B C26B 1.372(15) . ?
C26B C27B 1.417(17) . ?
C27B C28B 1.346(16) . ?
C1D N1D 1.133(14) . ?
C1D C2D 1.486(18) . ?
C1E N1E 1.15(2) . ?
C1E C2E 1.52(2) . ?
C1F N1F 1.160(18) . ?
C1F C2F 1.45(2) . ?
Cl1A Cu1A 2.202(3) . ?
Cl2A Cu1A 2.234(3) . ?
Cl3A Cu1A 2.241(3) . ?
Cl1B Cu1B 2.230(3) . ?
Cl2B Cu1B 2.250(3) . ?
Cl3B Cu1B 2.228(3) . ?
Cl1C Cu2C 2.239(3) . ?
Cl2C Cu2C 2.248(3) . ?
Cl3C Cu2C 2.236(3) . ?
Cl4C Cu2C 2.240(3) . ?
Cu1A N7A 2.000(8) . ?
Cu1B N7B 2.045(8) . ?

loop_
_geom_torsion_atom_site_label_1
_geom_torsion_atom_site_label_2
_geom_torsion_atom_site_label_3
_geom_torsion_atom_site_label_4
_geom_torsion
_geom_torsion_site_symmetry_1
_geom_torsion_site_symmetry_2
_geom_torsion_site_symmetry_3
_geom_torsion_site_symmetry_4
_geom_torsion_publ_flag
N9A C4A C5A N7A -1.9(11) . . . . ?
N3A C4A C5A N7A 178.3(9) . . . . ?
N9A C4A C5A C6A 178.2(8) . . . . ?
N3A C4A C5A C6A -1.7(16) . . . . ?
C4A C5A C6A N6A -174.7(10) . . . . ?
N7A C5A C6A N6A 5.3(17) . . . . ?
C4A C5A C6A N1A 3.8(13) . . . . ?
N7A C5A C6A N1A -176.2(9) . . . . ?
N9A C10A C11A N2A -86.2(10) . . . . ?
N2A C12A C13A C14A -101.1(10) . . . . ?
N2A C12A C13A C18A 79.4(11) . . . . ?
C18A C13A C14A C15A 1.8(14) . . . . ?
C12A C13A C14A C15A -177.8(9) . . . . ?
C13A C14A C15A C16A 0.4(16) . . . . ?
C14A C15A C16A C28A 177.4(10) . . . . ?
C14A C15A C16A C17A -4.0(15) . . . . ?
C15A C16A C17A C22A 179.8(9) . . . . ?
C28A C16A C17A C22A -1.4(14) . . . . ?
C15A C16A C17A C18A 5.4(14) . . . . ?
C28A C16A C17A C18A -175.8(9) . . . . ?
C22A C17A C18A C19A 2.8(13) . . . . ?
C16A C17A C18A C19A 177.1(9) . . . . ?
C22A C17A C18A C13A -177.6(9) . . . . ?
C16A C17A C18A C13A -3.3(13) . . . . ?
C14A C13A C18A C19A 179.3(9) . . . . ?
C12A C13A C18A C19A -1.2(14) . . . . ?
C14A C13A C18A C17A -0.3(13) . . . . ?
C12A C13A C18A C17A 179.3(8) . . . . ?
C17A C18A C19A C20A -1.6(14) . . . . ?
C13A C18A C19A C20A 178.9(9) . . . . ?
C18A C19A C20A C21A 0.8(15) . . . . ?
C19A C20A C21A C23A 179.5(10) . . . . ?
C19A C20A C21A C22A -1.1(15) . . . . ?
C18A C17A C22A C26A 176.0(9) . . . . ?
C16A C17A C22A C26A 1.6(14) . . . . ?
C18A C17A C22A C21A -3.1(14) . . . . ?
C16A C17A C22A C21A -177.5(9) . . . . ?
C23A C21A C22A C26A 2.5(15) . . . . ?
C20A C21A C22A C26A -176.9(9) . . . . ?
C23A C21A C22A C17A -178.3(9) . . . . ?
C20A C21A C22A C17A 2.3(14) . . . . ?
C22A C21A C23A C24A -2.9(15) . . . . ?
C20A C21A C23A C24A 176.5(10) . . . . ?
C21A C23A C24A C25A 3.2(16) . . . . ?
C23A C24A C25A C26A -3.2(16) . . . . ?
C17A C22A C26A C25A 178.4(9) . . . . ?
C21A C22A C26A C25A -2.5(15) . . . . ?
C17A C22A C26A C27A -1.8(15) . . . . ?
C21A C22A C26A C27A 177.3(9) . . . . ?
C24A C25A C26A C22A 2.8(15) . . . . ?
C24A C25A C26A C27A -177.0(10) . . . . ?
C22A C26A C27A C28A 1.9(15) . . . . ?
C25A C26A C27A C28A -178.3(10) . . . . ?
C26A C27A C28A C16A -1.8(16) . . . . ?
C15A C16A C28A C27A -179.8(10) . . . . ?
C17A C16A C28A C27A 1.5(15) . . . . ?
N3B C4B C5B N7B 178.3(9) . . . . ?
N9B C4B C5B N7B 0.2(10) . . . . ?
N3B C4B C5B C6B -5.5(15) . . . . ?
N9B C4B C5B C6B 176.4(8) . . . . ?
C4B C5B C6B N6B -172.9(10) . . . . ?
N7B C5B C6B N6B 2.1(18) . . . . ?
C4B C5B C6B N1B 7.0(12) . . . . ?
N7B C5B C6B N1B -178.0(9) . . . . ?
N9B C10B C11B N2B -86.7(10) . . . . ?
N2B C12B C13B C18B 79.7(11) . . . . ?
N2B C12B C13B C14B -103.6(10) . . . . ?
C18B C13B C14B C15B 0.1(14) . . . . ?
C12B C13B C14B C15B -176.7(9) . . . . ?
C13B C14B C15B C16B 0.8(15) . . . . ?
C14B C15B C16B C17B -1.3(16) . . . . ?
C14B C15B C16B C28B 178.5(9) . . . . ?
C15B C16B C17B C18B 0.9(14) . . . . ?
C28B C16B C17B C18B -178.8(9) . . . . ?
C15B C16B C17B C22B 179.5(10) . . . . ?
C28B C16B C17B C22B -0.3(13) . . . . ?
C14B C13B C18B C17B -0.4(13) . . . . ?
C12B C13B C18B C17B 176.3(9) . . . . ?
C14B C13B C18B C19B -178.0(9) . . . . ?
C12B C13B C18B C19B -1.3(15) . . . . ?
C16B C17B C18B C13B -0.1(13) . . . . ?
C22B C17B C18B C13B -178.7(9) . . . . ?
C16B C17B C18B C19B 177.6(9) . . . . ?
C22B C17B C18B C19B -0.9(13) . . . . ?
C13B C18B C19B C20B 177.9(9) . . . . ?
C17B C18B C19B C20B 0.2(14) . . . . ?
C18B C19B C20B C21B 1.8(14) . . . . ?
C19B C20B C21B C23B -179.8(10) . . . . ?
C19B C20B C21B C22B -3.1(13) . . . . ?
C23B C21B C22B C17B 179.1(9) . . . . ?
C20B C21B C22B C17B 2.5(14) . . . . ?
C23B C21B C22B C26B -0.3(14) . . . . ?
C20B C21B C22B C26B -177.0(9) . . . . ?
C18B C17B C22B C21B -0.5(14) . . . . ?
C16B C17B C22B C21B -179.0(9) . . . . ?
C18B C17B C22B C26B 178.9(9) . . . . ?
C16B C17B C22B C26B 0.4(14) . . . . ?
C22B C21B C23B C24B 2.2(15) . . . . ?
C20B C21B C23B C24B 178.7(9) . . . . ?
C21B C23B C24B C25B -2.7(15) . . . . ?
C23B C24B C25B C26B 1.4(15) . . . . ?
C24B C25B C26B C27B -177.9(10) . . . . ?
C24B C25B C26B C22B 0.5(15) . . . . ?
C21B C22B C26B C25B -1.0(15) . . . . ?
C17B C22B C26B C25B 179.5(10) . . . . ?
C21B C22B C26B C27B 177.4(9) . . . . ?
C17B C22B C26B C27B -2.0(15) . . . . ?
C25B C26B C27B C28B -177.8(11) . . . . ?
C22B C26B C27B C28B 3.8(16) . . . . ?
C26B C27B C28B C16B -3.8(16) . . . . ?
C15B C16B C28B C27B -177.8(11) . . . . ?
C17B C16B C28B C27B 2.0(15) . . . . ?
N3A C2A N1A C6A 2.7(15) . . . . ?
N6A C6A N1A C2A 174.2(9) . . . . ?
C5A C6A N1A C2A -4.4(13) . . . . ?
C13A C12A N2A C11A 171.7(9) . . . . ?
C10A C11A N2A C12A 177.8(8) . . . . ?
N1A C2A N3A C4A 0.0(14) . . . . ?
N9A C4A N3A C2A 179.8(9) . . . . ?
C5A C4A N3A C2A -0.4(14) . . . . ?
N9A C8A N7A C5A -2.0(11) . . . . ?
N9A C8A N7A Cu1A 171.9(6) . . . . ?
C4A C5A N7A C8A 2.4(11) . . . . ?
C6A C5A N7A C8A -177.7(10) . . . . ?
C4A C5A N7A Cu1A -171.1(7) . . . . ?
C6A C5A N7A Cu1A 8.9(16) . . . . ?
Cl1A Cu1A N7A C8A -19.1(8) . . . . ?
Cl2A Cu1A N7A C8A -133.8(7) . . . . ?
Cl3A Cu1A N7A C8A 119.2(8) . . . . ?
Cl1A Cu1A N7A C5A 153.0(8) . . . . ?
Cl2A Cu1A N7A C5A 38.3(10) . . . . ?
Cl3A Cu1A N7A C5A -68.7(8) . . . . ?
C5A C4A N9A C8A 0.6(11) . . . . ?
N3A C4A N9A C8A -179.6(10) . . . . ?
C5A C4A N9A C10A -177.0(9) . . . . ?
N3A C4A N9A C10A 2.9(16) . . . . ?
N7A C8A N9A C4A 1.0(11) . . . . ?
N7A C8A N9A C10A 178.6(8) . . . . ?
C11A C10A N9A C4A 63.9(12) . . . . ?
C11A C10A N9A C8A -113.1(10) . . . . ?
N3B C2B N1B C6B -0.2(15) . . . . ?
N6B C6B N1B C2B 175.2(9) . . . . ?
C5B C6B N1B C2B -4.7(13) . . . . ?
C13B C12B N2B C11B 171.1(8) . . . . ?
C10B C11B N2B C12B 173.9(8) . . . . ?
N1B C2B N3B C4B 2.4(14) . . . . ?
N9B C4B N3B C2B 178.3(9) . . . . ?
C5B C4B N3B C2B 0.5(14) . . . . ?
N9B C8B N7B C5B -0.1(11) . . . . ?
N9B C8B N7B Cu1B 166.2(6) . . . . ?
C4B C5B N7B C8B 0.0(10) . . . . ?
C6B C5B N7B C8B -175.4(10) . . . . ?
C4B C5B N7B Cu1B -165.6(6) . . . . ?
C6B C5B N7B Cu1B 19.0(15) . . . . ?
Cl3B Cu1B N7B C8B -124.2(7) . . . . ?
Cl1B Cu1B N7B C8B -9.0(8) . . . . ?
Cl2B Cu1B N7B C8B 127.0(7) . . . . ?
Cl3B Cu1B N7B C5B 39.0(10) . . . . ?
Cl1B Cu1B N7B C5B 154.2(7) . . . . ?
Cl2B Cu1B N7B C5B -69.9(8) . . . . ?
N7B C8B N9B C4B 0.2(11) . . . . ?
N7B C8B N9B C10B 178.3(8) . . . . ?
N3B C4B N9B C8B -178.3(9) . . . . ?
C5B C4B N9B C8B -0.2(10) . . . . ?
N3B C4B N9B C10B 3.5(15) . . . . ?
C5B C4B N9B C10B -178.3(8) . . . . ?
C11B C10B N9B C8B -111.6(10) . . . . ?
C11B C10B N9B C4B 66.1(12) . . . . ?
